data_7242147
loop_
_publ_author_name
'Lendvay, Gy\"orgy'
'Majzik, Eszter'
'Bereczki, Laura'
'Domj\'an, Attila'
'Trif, L\'aszl\'o'
'Saj\'o, Istv\'an E.'
'Franguelli, Fernanda Paiva'
'Farkas, Attila'
'Kl\'ebert, Szilvia'
'Bombicz, Petra'
'N\'emeth, Csaba'
'Szil\'agyi, Imre Mikl\'os'
'K\'otai, L\'aszl\'o'

_publ_section_title
;
 (Me2NH2)10[H2-Dodecatungstate] polymorphs: dodecatungstate cages embedded
 in a variable dimethylammonium cation + water of crystallization matrix
;
_journal_issue 6
_journal_name_full 'RSC Advances'
_journal_page_first 3713
_journal_page_last 3724
_journal_paper_doi 10.1039/D0RA09997J
_journal_volume 11
_journal_year 2021
_chemical_formula_moiety 'O42 W12, 10(C2 H8 N), 10(O)'
_chemical_formula_sum 'C20 H80 N10 O52 W12'
_chemical_formula_weight 3499.14
_chemical_name_common
;
dimethylammonium paratungstate B.10 hydrate
;
_chemical_name_systematic
;
decakis(dimethylammonium) dihydrododecatungstate(10-).10 hydrate
;
_space_group_crystal_system monoclinic
_space_group_IT_number 15
_space_group_name_Hall '-C 2yc'
_space_group_name_H-M_alt 'C 1 2/c 1'
_atom_sites_solution_hydrogens mixed
_atom_sites_solution_primary iterative
_atom_sites_solution_secondary difmap
_audit_creation_method SHELXL-2018/3
_audit_update_record
;
2020-12-17 deposited with the CCDC.	2020-12-28 downloaded from the CCDC.
;
_cell_angle_alpha 90
_cell_angle_beta 108.924(8)
_cell_angle_gamma 90
_cell_formula_units_Z 4
_cell_length_a 14.7682(3)
_cell_length_b 24.7368(4)
_cell_length_c 21.1511(4)
_cell_measurement_reflns_used 228980
_cell_measurement_temperature 143(2)
_cell_measurement_theta_max 30.575
_cell_measurement_theta_min 3.040
_cell_volume 7309.2(4)
_computing_cell_refinement
;
RAPID-AUTO (Rigaku Corp., Tokyo, Japan, 2015)
;
_computing_data_collection
;
RAPID-AUTO (Rigaku Corp., Tokyo, Japan, 2015)
;
_computing_data_reduction
;
RAPID-AUTO (Rigaku Corp., Tokyo, Japan, 2015)
;
_computing_molecular_graphics
;
Spek, A.L. (2003). J.Appl.Cryst. 36,7-13.
;
_computing_publication_material
;
C. F. Macrae, J. Appl. Cryst., 41, 466-470, 2008
;
_computing_structure_refinement 'SHELXL-2014/7 (Sheldrick, 2014)'
_computing_structure_solution
;
L. Palatinus, G. Chapuis 2007 J. Appl. Cryst., Vol. 40, pp. 786-790.
;
_diffrn_ambient_temperature 143(2)
_diffrn_detector_area_resol_mean 10.0000
_diffrn_measured_fraction_theta_full 0.998
_diffrn_measured_fraction_theta_max 0.999
_diffrn_measurement_device_type RAXIS-RAPID
_diffrn_measurement_method dtprofit.ref
_diffrn_radiation_type MoK\a
_diffrn_radiation_wavelength 0.71073
_diffrn_reflns_av_R_equivalents 0.1595
_diffrn_reflns_av_unetI/netI 0.0336
_diffrn_reflns_Laue_measured_fraction_full 0.998
_diffrn_reflns_Laue_measured_fraction_max 0.999
_diffrn_reflns_limit_h_max 21
_diffrn_reflns_limit_h_min -21
_diffrn_reflns_limit_k_max 35
_diffrn_reflns_limit_k_min -35
_diffrn_reflns_limit_l_max 30
_diffrn_reflns_limit_l_min -30
_diffrn_reflns_number 307689
_diffrn_reflns_point_group_measured_fraction_full 0.998
_diffrn_reflns_point_group_measured_fraction_max 0.999
_diffrn_reflns_theta_full 25.242
_diffrn_reflns_theta_max 30.508
_diffrn_reflns_theta_min 3.041
_diffrn_source 'Sealed Tube'
_exptl_absorpt_coefficient_mu 18.900
_exptl_absorpt_correction_T_max 0.340
_exptl_absorpt_correction_T_min 0.158
_exptl_absorpt_correction_type numerical
_exptl_absorpt_process_details
;
  NUMABS, Numerical Absorption correction Program (T.Higashi, 2011)
;
_exptl_crystal_colour colorless
_exptl_crystal_density_diffrn 3.180
_exptl_crystal_description prism
_exptl_crystal_F_000 6296
_exptl_crystal_size_max 0.70
_exptl_crystal_size_mid 0.55
_exptl_crystal_size_min 0.46
_exptl_transmission_factor_max 0.340433
_exptl_transmission_factor_min 0.157571
_refine_diff_density_max 4.292
_refine_diff_density_min -5.371
_refine_diff_density_rms 0.451
_refine_ls_extinction_method none
_refine_ls_goodness_of_fit_ref 1.498
_refine_ls_hydrogen_treatment constr
_refine_ls_matrix_type full
_refine_ls_number_parameters 435
_refine_ls_number_reflns 11149
_refine_ls_number_restraints 345
_refine_ls_restrained_S_all 1.477
_refine_ls_R_factor_all 0.0825
_refine_ls_R_factor_gt 0.0796
_refine_ls_shift/su_max 0.001
_refine_ls_shift/su_mean 0.000
_refine_ls_structure_factor_coef Fsqd
_refine_ls_weighting_details 'w=1/[\s^2^(Fo^2^)+891.2659P] where P=(Fo^2^+2Fc^2^)/3'
_refine_ls_weighting_scheme calc
_refine_ls_wR_factor_gt 0.1446
_refine_ls_wR_factor_ref 0.1455
_reflns_Friedel_coverage 0.000
_reflns_number_gt 10769
_reflns_number_total 11149
_reflns_threshold_expression 'I > 2\s(I)'
_cod_data_source_file d0ra09997j2.cif
_cod_data_source_block shelx_CCDC2
_cod_original_sg_symbol_H-M 'C 2/c'
_cod_database_code 7242147
_shelx_space_group_comment
;
The symmetry employed for this shelxl refinement is uniquely defined
by the following loop, which should always be used as a source of
symmetry information in preference to the above space-group names.
They are only intended as comments.
;

loop_
_space_group_symop_operation_xyz
'x, y, z'
'-x, y, -z+1/2'
'x+1/2, y+1/2, z'
'-x+1/2, y+1/2, -z+1/2'
'-x, -y, -z'
'x, -y, z-1/2'
'-x+1/2, -y+1/2, -z'
'x+1/2, -y+1/2, z-1/2'

loop_
_atom_site_label
_atom_site_type_symbol
_atom_site_fract_x
_atom_site_fract_y
_atom_site_fract_z
_atom_site_U_iso_or_equiv
_atom_site_adp_type
_atom_site_occupancy
_atom_site_site_symmetry_order
_atom_site_calc_flag
_atom_site_refinement_flags_posn
_atom_site_refinement_flags_adp
_atom_site_refinement_flags_occupancy
_atom_site_disorder_assembly
_atom_site_disorder_group
W1 W 0.500000 0.13666(3) 0.250000 0.01097(14) Uani 1 2 d S TU P . .
W2 W 0.39032(4) 0.20920(2) 0.33393(3) 0.01016(11) Uani 1 1 d . U . . .
W3 W 0.36382(4) 0.25826(2) 0.16152(3) 0.00929(10) Uani 1 1 d . U . . .
W4 W 0.52415(4) 0.32779(2) 0.42509(2) 0.01030(10) Uani 1 1 d . U . . .
W5 W 0.35989(4) 0.39477(2) 0.16249(3) 0.00982(11) Uani 1 1 d . U . . .
W6 W 0.39057(4) 0.44346(2) 0.33605(3) 0.01184(11) Uani 1 1 d . U . . .
W7 W 0.500000 0.51257(3) 0.250000 0.01394(15) Uani 1 2 d S TU P . .
O1 O 0.4548(8) 0.0923(4) 0.1831(5) 0.0152(17) Uani 1 1 d . U . . .
O2 O 0.3836(7) 0.1559(4) 0.2631(5) 0.0109(6) Uani 1 1 d . U . . .
O3 O 0.4193(7) 0.1610(4) 0.3977(5) 0.0113(14) Uani 1 1 d . U . . .
O4 O 0.2650(7) 0.2138(4) 0.3136(5) 0.0141(14) Uani 1 1 d . U . . .
O5 O 0.4256(7) 0.2712(4) 0.3840(5) 0.0111(9) Uani 1 1 d . U . . .
O6 O 0.3685(7) 0.2633(4) 0.2465(5) 0.0101(7) Uani 1 1 d . U . . .
O7 O 0.2683(7) 0.2159(4) 0.1262(5) 0.0140(14) Uani 1 1 d . U . . .
O8 O 0.4690(7) 0.2097(4) 0.1783(5) 0.0094(8) Uani 1 1 d . U . . .
O9 O 0.3867(7) 0.2730(4) 0.0723(5) 0.0111(13) Uani 1 1 d . U . . .
O10 O 0.4674(6) 0.3260(4) 0.1802(4) 0.0094(10) Uani 1 1 d . U . . .
O11 O 0.2926(7) 0.3268(4) 0.1386(5) 0.0102(7) Uani 1 1 d . U . . .
O12 O 0.2676(8) 0.4389(4) 0.1253(5) 0.0167(16) Uani 1 1 d . U . . .
O13 O 0.4668(7) 0.4403(4) 0.1804(5) 0.0116(8) Uani 1 1 d . U . . .
O14 O 0.6118(7) 0.3810(4) 0.4270(5) 0.0110(9) Uani 1 1 d . U . . .
O15 O 0.5192(7) 0.3270(4) 0.5052(5) 0.0142(16) Uani 1 1 d . U . . .
O16 O 0.4200(7) 0.3765(4) 0.3809(5) 0.0110(7) Uani 1 1 d . U . . .
O17 O 0.3604(7) 0.3907(4) 0.2478(5) 0.0110(8) Uani 1 1 d . U . . .
O18 O 0.2701(8) 0.4456(4) 0.3278(5) 0.0154(14) Uani 1 1 d . U . . .
O19 O 0.4412(8) 0.4852(4) 0.4058(5) 0.0163(16) Uani 1 1 d . U . . .
O20 O 0.3847(8) 0.4959(4) 0.2668(5) 0.0137(6) Uani 1 1 d . U . . .
O21 O 0.5526(8) 0.5566(4) 0.3170(5) 0.0140(17) Uani 1 1 d . U . . .
N1 N 0.2248(12) 0.3235(7) 0.2943(8) 0.031(3) Uani 1 1 d . U . . .
H1A H 0.277571 0.341650 0.296138 0.037 Uiso 1 1 d R U . . .
H1B H 0.235619 0.288658 0.288748 0.037 Uiso 1 1 d R U . . .
C1 C 0.2069(16) 0.3302(9) 0.3595(10) 0.036(4) Uani 1 1 d . U . . .
H1C H 0.195787 0.367643 0.366245 0.054 Uiso 1 1 calc R U . . .
H1D H 0.261704 0.317776 0.395191 0.054 Uiso 1 1 calc R U . . .
H1E H 0.151784 0.309393 0.359052 0.054 Uiso 1 1 calc R U . . .
C2 C 0.1474(17) 0.3420(10) 0.2364(11) 0.044(5) Uani 1 1 d . U . . .
H2C H 0.097412 0.315333 0.224428 0.066 Uiso 1 1 calc R U . . .
H2D H 0.171093 0.347333 0.199585 0.066 Uiso 1 1 calc R U . . .
H2E H 0.122544 0.375433 0.246775 0.066 Uiso 1 1 calc R U . . .
N2 N 0.1578(10) 0.3141(5) 0.0136(7) 0.020(2) Uani 1 1 d . U . . .
H2A H 0.155281 0.285785 -0.012869 0.024 Uiso 1 1 d R U . . .
H2B H 0.213971 0.313205 0.046101 0.024 Uiso 1 1 d R U . . .
C3 C 0.0822(14) 0.3093(8) 0.0428(9) 0.031(4) Uani 1 1 d . U . . .
H3C H 0.087628 0.337981 0.074346 0.047 Uiso 1 1 calc R U . . .
H3D H 0.087530 0.275088 0.065205 0.047 Uiso 1 1 calc R U . . .
H3E H 0.021196 0.311498 0.008225 0.047 Uiso 1 1 calc R U . . .
C4 C 0.1523(14) 0.3647(7) -0.0262(9) 0.029(4) Uani 1 1 d . U . . .
H4C H 0.090553 0.367024 -0.059915 0.043 Uiso 1 1 calc R U . . .
H4D H 0.201108 0.364046 -0.047104 0.043 Uiso 1 1 calc R U . . .
H4E H 0.161730 0.395477 0.002850 0.043 Uiso 1 1 calc R U . . .
N3 N 0.1805(13) 0.1429(7) 0.1865(9) 0.032(3) Uani 1 1 d . U . . .
H3A H 0.205755 0.130862 0.228192 0.039 Uiso 1 1 d R U . . .
H3B H 0.218635 0.168872 0.180532 0.039 Uiso 1 1 d R U . . .
C5 C 0.0887(15) 0.1660(9) 0.1792(11) 0.035(3) Uani 1 1 d . U . . .
H5C H 0.062265 0.181128 0.135255 0.053 Uiso 1 1 calc R U . . .
H5D H 0.095651 0.193854 0.211993 0.053 Uiso 1 1 calc R U . . .
H5E H 0.046674 0.138383 0.185467 0.053 Uiso 1 1 calc R U . . .
C6 C 0.1802(15) 0.0982(8) 0.1404(10) 0.033(3) Uani 1 1 d . U . . .
H6A H 0.147692 0.067646 0.150898 0.050 Uiso 1 1 calc R U . . .
H6B H 0.244934 0.088431 0.145035 0.050 Uiso 1 1 calc R U . . .
H6C H 0.147811 0.109542 0.095314 0.050 Uiso 1 1 calc R U . . .
N4 N 0.3894(9) 0.0493(5) 0.3554(6) 0.017(2) Uani 1 1 d . U . . .
H4A H 0.338937 0.070086 0.352347 0.020 Uiso 1 1 d R U . . .
H4B H 0.435028 0.070386 0.349867 0.020 Uiso 1 1 d R U . . .
C7 C 0.3620(14) 0.0090(7) 0.3014(9) 0.027(3) Uani 1 1 d . U . . .
H7A H 0.417644 -0.010902 0.301116 0.040 Uiso 1 1 calc R U . . .
H7B H 0.334856 0.027062 0.259302 0.040 Uiso 1 1 calc R U . . .
H7C H 0.315702 -0.015339 0.308578 0.040 Uiso 1 1 calc R U . . .
C8 C 0.4241(15) 0.0254(8) 0.4231(9) 0.032(4) Uani 1 1 d . U . . .
H8A H 0.373625 0.004837 0.430927 0.048 Uiso 1 1 calc R U . . .
H8B H 0.443862 0.053670 0.455752 0.048 Uiso 1 1 calc R U . . .
H8C H 0.477487 0.002037 0.426574 0.048 Uiso 1 1 calc R U . . .
N5 N 0.1267(13) 0.0206(7) 0.4545(9) 0.034(3) Uani 1 1 d . U . . .
H5A H 0.070201 0.005602 0.449917 0.040 Uiso 1 1 d R U . . .
H5B H 0.137631 0.017062 0.415697 0.040 Uiso 1 1 d R U . . .
C9 C 0.1989(15) -0.0083(8) 0.5048(10) 0.032(3) Uani 1 1 d . U . . .
H9A H 0.259359 0.009702 0.513494 0.048 Uiso 1 1 calc R U . . .
H9B H 0.203586 -0.044431 0.489538 0.048 Uiso 1 1 calc R U . . .
H9C H 0.182370 -0.009588 0.545038 0.048 Uiso 1 1 calc R U . . .
C10 C 0.1211(19) 0.0786(9) 0.4688(12) 0.041(5) Uani 1 1 d . U . . .
H10A H 0.100320 0.082868 0.507011 0.062 Uiso 1 1 calc R U . . .
H10B H 0.076333 0.095992 0.430821 0.062 Uiso 1 1 calc R U . . .
H10C H 0.183124 0.094822 0.477731 0.062 Uiso 1 1 calc R U . . .
O1W O 0.3218(9) 0.1769(6) 0.4920(6) 0.029(3) Uani 1 1 d . . . . .
O2W O 0.4509(16) 0.0954(8) 0.5781(12) 0.070(6) Uani 1 1 d . . . . .
O3W O 0.2166(10) 0.1058(6) 0.3282(8) 0.037(3) Uani 1 1 d . . . . .
O4W O 0.3880(11) 0.0131(6) 0.6434(9) 0.041(4) Uani 1 1 d . . . . .
O5W O 0.1308(12) 0.2195(7) 0.4559(9) 0.048(4) Uani 1 1 d . . . . .

loop_
_atom_site_aniso_label
_atom_site_aniso_U_11
_atom_site_aniso_U_22
_atom_site_aniso_U_33
_atom_site_aniso_U_23
_atom_site_aniso_U_13
_atom_site_aniso_U_12
W1 0.0108(3) 0.0104(3) 0.0117(3) 0.000 0.0036(3) 0.000
W2 0.0083(2) 0.0121(2) 0.0099(2) -0.00019(17) 0.00267(18) -0.00174(18)
W3 0.0062(2) 0.0115(2) 0.0091(2) -0.00033(17) 0.00105(17) -0.00017(17)
W4 0.0099(2) 0.0120(2) 0.0087(2) -0.00050(18) 0.00270(17) -0.00059(19)
W5 0.0077(2) 0.0113(2) 0.0097(2) -0.00040(17) 0.00183(18) 0.00145(18)
W6 0.0111(2) 0.0128(2) 0.0119(2) 0.00016(18) 0.00432(19) 0.00257(19)
W7 0.0166(4) 0.0105(3) 0.0155(3) 0.000 0.0062(3) 0.000
O1 0.016(5) 0.011(2) 0.017(4) -0.005(3) 0.004(3) -0.004(3)
O2 0.0098(12) 0.0117(12) 0.0105(12) 0.0004(10) 0.0023(11) -0.0013(12)
O3 0.014(4) 0.011(2) 0.011(2) -0.0014(18) 0.006(3) -0.005(3)
O4 0.0090(18) 0.019(5) 0.015(4) -0.003(2) 0.005(2) -0.004(2)
O5 0.0095(17) 0.0121(13) 0.0106(14) -0.0004(13) 0.0020(16) -0.0011(13)
O6 0.0074(17) 0.0120(15) 0.0100(11) 0.0002(11) 0.0019(13) 0.0019(15)
O7 0.008(2) 0.015(2) 0.018(3) -0.004(3) 0.003(3) -0.004(2)
O8 0.0074(15) 0.0113(13) 0.0087(16) -0.0007(13) 0.0016(14) 0.0000(12)
O9 0.011(4) 0.012(4) 0.008(2) -0.0012(18) 0.001(2) 0.000(2)
O10 0.0061(18) 0.0109(15) 0.009(3) -0.001(2) -0.001(2) 0.0003(11)
O11 0.0068(12) 0.0126(10) 0.0099(12) 0.0001(11) 0.0009(12) 0.0005(9)
O12 0.011(2) 0.016(2) 0.021(4) 0.006(3) 0.003(3) 0.006(2)
O13 0.0099(16) 0.0117(14) 0.0117(17) 0.0009(13) 0.0015(14) 0.0002(13)
O14 0.0105(14) 0.0124(17) 0.0092(18) -0.0012(17) 0.0018(16) -0.0017(13)
O15 0.015(4) 0.018(4) 0.0088(17) -0.0008(18) 0.003(2) -0.004(3)
O16 0.0104(12) 0.0125(11) 0.0108(12) -0.0007(11) 0.0043(13) 0.0007(12)
O17 0.0084(17) 0.0126(15) 0.0114(11) -0.0007(11) 0.0025(13) 0.0005(15)
O18 0.012(2) 0.020(5) 0.015(4) 0.000(3) 0.006(3) 0.004(2)
O19 0.019(4) 0.014(2) 0.0146(19) -0.003(2) 0.005(3) 0.001(4)
O20 0.0142(12) 0.0118(12) 0.0146(12) 0.0005(10) 0.0041(11) 0.0015(12)
O21 0.015(4) 0.019(5) 0.010(4) -0.001(3) 0.007(3) -0.002(3)
N1 0.030(3) 0.031(4) 0.032(3) 0.0004(19) 0.010(2) 0.0000(19)
C1 0.038(10) 0.038(10) 0.037(6) 0.011(8) 0.019(7) 0.011(9)
C2 0.035(10) 0.054(14) 0.038(7) 0.015(9) 0.006(6) -0.008(9)
N2 0.019(6) 0.011(5) 0.020(6) -0.007(4) -0.007(4) 0.004(5)
C3 0.026(8) 0.040(10) 0.020(8) 0.004(7) -0.003(6) -0.003(7)
C4 0.030(9) 0.025(7) 0.023(8) 0.001(5) -0.003(6) -0.004(7)
N3 0.033(3) 0.033(3) 0.032(3) 0.0004(18) 0.010(2) -0.0015(19)
C5 0.034(4) 0.035(5) 0.035(5) -0.001(3) 0.011(4) 0.000(3)
C6 0.034(5) 0.032(4) 0.034(5) 0.000(3) 0.010(4) -0.001(3)
N4 0.014(6) 0.020(6) 0.016(5) 0.001(4) 0.004(4) -0.009(5)
C7 0.028(9) 0.029(8) 0.022(6) -0.007(5) 0.007(6) -0.011(7)
C8 0.038(10) 0.037(10) 0.018(5) 0.006(6) 0.004(7) 0.004(8)
N5 0.033(3) 0.033(3) 0.034(3) 0.0006(19) 0.0099(19) -0.0006(19)
C9 0.032(4) 0.033(4) 0.032(4) -0.001(3) 0.010(3) 0.000(3)
C10 0.053(14) 0.037(5) 0.041(11) 0.000(6) 0.025(10) 0.011(7)
O1W 0.020(6) 0.048(8) 0.017(5) -0.002(5) 0.005(4) -0.005(6)
O2W 0.074(14) 0.058(12) 0.100(17) 0.038(12) 0.057(13) 0.021(11)
O3W 0.021(7) 0.032(7) 0.052(9) 0.008(6) 0.004(6) -0.005(6)
O4W 0.046(9) 0.031(7) 0.068(10) 0.024(7) 0.048(8) 0.015(6)
O5W 0.039(9) 0.055(10) 0.060(11) -0.012(8) 0.027(8) -0.015(8)

loop_
_atom_type_symbol
_atom_type_description
_atom_type_scat_dispersion_real
_atom_type_scat_dispersion_imag
_atom_type_scat_source
C C 0.0033 0.0016 'International Tables Vol C Tables 4.2.6.8 and 6.1.1.4'
H H 0.0000 0.0000 'International Tables Vol C Tables 4.2.6.8 and 6.1.1.4'
N N 0.0061 0.0033 'International Tables Vol C Tables 4.2.6.8 and 6.1.1.4'
O O 0.0106 0.0060 'International Tables Vol C Tables 4.2.6.8 and 6.1.1.4'
W W -0.8490 6.8722 'International Tables Vol C Tables 4.2.6.8 and 6.1.1.4'

loop_
_geom_angle_atom_site_label_1
_geom_angle_atom_site_label_2
_geom_angle_atom_site_label_3
_geom_angle
_geom_angle_site_symmetry_1
_geom_angle_site_symmetry_3
_geom_angle_publ_flag
O1 W1 O1 102.0(7) . 2_655 ?
O1 W1 O2 98.7(5) . . ?
O1 W1 O2 99.6(5) 2_655 . ?
O1 W1 O2 99.6(5) . 2_655 ?
O1 W1 O2 98.7(5) 2_655 2_655 ?
O2 W1 O2 150.8(6) . 2_655 ?
O1 W1 O8 165.5(4) . 2_655 ?
O1 W1 O8 91.0(4) 2_655 2_655 ?
O2 W1 O8 72.6(4) . 2_655 ?
O2 W1 O8 84.4(4) 2_655 2_655 ?
O1 W1 O8 91.0(4) . . ?
O1 W1 O8 165.5(4) 2_655 . ?
O2 W1 O8 84.4(4) . . ?
O2 W1 O8 72.6(4) 2_655 . ?
O8 W1 O8 76.9(5) 2_655 . ?
O3 W2 O4 102.0(5) . . ?
O3 W2 O5 99.9(4) . . ?
O4 W2 O5 99.5(5) . . ?
O3 W2 O2 94.0(4) . . ?
O4 W2 O2 93.9(4) . . ?
O5 W2 O2 158.2(4) . . ?
O3 W2 O8 95.3(4) . 2_655 ?
O4 W2 O8 159.7(4) . 2_655 ?
O5 W2 O8 87.7(4) . 2_655 ?
O2 W2 O8 74.2(4) . 2_655 ?
O3 W2 O6 171.2(4) . . ?
O4 W2 O6 84.3(4) . . ?
O5 W2 O6 85.1(4) . . ?
O2 W2 O6 79.2(4) . . ?
O8 W2 O6 77.5(3) 2_655 . ?
O7 W3 O6 103.8(5) . . ?
O7 W3 O8 101.6(5) . . ?
O6 W3 O8 95.4(4) . . ?
O7 W3 O11 96.9(4) . . ?
O6 W3 O11 91.8(4) . . ?
O8 W3 O11 157.9(4) . . ?
O7 W3 O9 93.7(4) . . ?
O6 W3 O9 161.9(4) . . ?
O8 W3 O9 85.2(4) . . ?
O11 W3 O9 81.6(4) . . ?
O7 W3 O10 163.5(4) . . ?
O6 W3 O10 88.2(4) . . ?
O8 W3 O10 88.2(4) . . ?
O11 W3 O10 71.1(4) . . ?
O9 W3 O10 73.7(4) . . ?
O15 W4 O14 104.0(5) . . ?
O15 W4 O9 102.5(5) . 2_655 ?
O14 W4 O9 91.9(4) . 2_655 ?
O15 W4 O16 101.6(5) . . ?
O14 W4 O16 90.5(4) . . ?
O9 W4 O16 154.4(4) 2_655 . ?
O15 W4 O5 99.3(4) . . ?
O14 W4 O5 156.6(4) . . ?
O9 W4 O5 85.0(4) 2_655 . ?
O16 W4 O5 82.8(4) . . ?
O15 W4 O10 178.1(4) . 2_655 ?
O14 W4 O10 76.9(4) . 2_655 ?
O9 W4 O10 75.7(4) 2_655 2_655 ?
O16 W4 O10 80.1(4) . 2_655 ?
O5 W4 O10 79.9(4) . 2_655 ?
O12 W5 O17 103.7(5) . . ?
O12 W5 O13 101.6(5) . . ?
O17 W5 O13 95.8(4) . . ?
O12 W5 O11 99.7(5) . . ?
O17 W5 O11 92.7(4) . . ?
O13 W5 O11 154.4(4) . . ?
O12 W5 O14 92.9(5) . 2_655 ?
O17 W5 O14 163.2(4) . 2_655 ?
O13 W5 O14 83.1(4) . 2_655 ?
O11 W5 O14 81.9(4) . 2_655 ?
O12 W5 O10 162.8(4) . . ?
O17 W5 O10 91.0(4) . . ?
O13 W5 O10 85.4(4) . . ?
O11 W5 O10 70.4(4) . . ?
O14 W5 O10 72.1(3) 2_655 . ?
O18 W6 O19 102.2(5) . . ?
O18 W6 O16 98.0(5) . . ?
O19 W6 O16 97.3(5) . . ?
O18 W6 O20 96.3(5) . . ?
O19 W6 O20 98.2(5) . . ?
O16 W6 O20 156.1(4) . . ?
O18 W6 O17 90.8(4) . . ?
O19 W6 O17 167.0(4) . . ?
O16 W6 O17 81.7(4) . . ?
O20 W6 O17 79.0(4) . . ?
O18 W6 O13 166.1(4) . 2_655 ?
O19 W6 O13 89.1(4) . 2_655 ?
O16 W6 O13 88.5(4) . 2_655 ?
O20 W6 O13 73.7(4) . 2_655 ?
O17 W6 O13 77.9(4) . 2_655 ?
O21 W7 O21 103.4(7) 2_655 . ?
O21 W7 O20 95.6(5) 2_655 . ?
O21 W7 O20 99.9(5) . . ?
O21 W7 O20 99.9(5) 2_655 2_655 ?
O21 W7 O20 95.6(5) . 2_655 ?
O20 W7 O20 154.9(6) . 2_655 ?
O21 W7 O13 91.1(4) 2_655 . ?
O21 W7 O13 163.6(4) . . ?
O20 W7 O13 86.1(4) . . ?
O20 W7 O13 74.0(4) 2_655 . ?
O21 W7 O13 163.6(4) 2_655 2_655 ?
O21 W7 O13 91.1(4) . 2_655 ?
O20 W7 O13 74.0(4) . 2_655 ?
O20 W7 O13 86.1(4) 2_655 2_655 ?
O13 W7 O13 75.8(5) . 2_655 ?
W1 O2 W2 117.1(5) . . ?
W2 O5 W4 149.6(6) . . ?
W3 O6 W2 138.3(5) . . ?
W3 O8 W2 137.3(5) . 2_655 ?
W3 O8 W1 126.4(5) . . ?
W2 O8 W1 94.6(4) 2_655 . ?
W4 O9 W3 115.1(5) 2_655 . ?
W3 O10 W4 95.4(3) . 2_655 ?
W3 O10 W5 97.6(3) . . ?
W4 O10 W5 94.7(3) 2_655 . ?
W5 O11 W3 119.7(5) . . ?
W5 O13 W6 139.5(5) . 2_655 ?
W5 O13 W7 126.6(5) . . ?
W6 O13 W7 93.3(4) 2_655 . ?
W4 O14 W5 116.3(5) . 2_655 ?
W6 O16 W4 143.6(6) . . ?
W5 O17 W6 138.4(5) . . ?
W7 O20 W6 117.7(5) . . ?
C2 N1 C1 114.7(17) . . ?
C2 N1 H1A 108.5 . . ?
C1 N1 H1A 108.5 . . ?
C2 N1 H1B 108.7 . . ?
C1 N1 H1B 108.7 . . ?
H1A N1 H1B 107.6 . . ?
N1 C1 H1C 109.5 . . ?
N1 C1 H1D 109.5 . . ?
H1C C1 H1D 109.5 . . ?
N1 C1 H1E 109.5 . . ?
H1C C1 H1E 109.5 . . ?
H1D C1 H1E 109.5 . . ?
N1 C2 H2C 109.5 . . ?
N1 C2 H2D 109.5 . . ?
H2C C2 H2D 109.5 . . ?
N1 C2 H2E 109.5 . . ?
H2C C2 H2E 109.5 . . ?
H2D C2 H2E 109.5 . . ?
C3 N2 C4 113.7(14) . . ?
C3 N2 H2A 108.8 . . ?
C4 N2 H2A 108.8 . . ?
C3 N2 H2B 108.8 . . ?
C4 N2 H2B 108.9 . . ?
H2A N2 H2B 107.7 . . ?
N2 C3 H3C 109.5 . . ?
N2 C3 H3D 109.5 . . ?
H3C C3 H3D 109.5 . . ?
N2 C3 H3E 109.5 . . ?
H3C C3 H3E 109.5 . . ?
H3D C3 H3E 109.5 . . ?
N2 C4 H4C 109.5 . . ?
N2 C4 H4D 109.5 . . ?
H4C C4 H4D 109.5 . . ?
N2 C4 H4E 109.5 . . ?
H4C C4 H4E 109.5 . . ?
H4D C4 H4E 109.5 . . ?
C5 N3 C6 115.4(17) . . ?
C5 N3 H3A 108.5 . . ?
C6 N3 H3A 108.5 . . ?
C5 N3 H3B 108.4 . . ?
C6 N3 H3B 108.4 . . ?
H3A N3 H3B 107.5 . . ?
N3 C5 H5C 109.5 . . ?
N3 C5 H5D 109.5 . . ?
H5C C5 H5D 109.5 . . ?
N3 C5 H5E 109.5 . . ?
H5C C5 H5E 109.5 . . ?
H5D C5 H5E 109.5 . . ?
N3 C6 H6A 109.5 . . ?
N3 C6 H6B 109.5 . . ?
H6A C6 H6B 109.5 . . ?
N3 C6 H6C 109.5 . . ?
H6A C6 H6C 109.5 . . ?
H6B C6 H6C 109.5 . . ?
C7 N4 C8 113.7(14) . . ?
C7 N4 H4A 108.8 . . ?
C8 N4 H4A 108.8 . . ?
C7 N4 H4B 108.9 . . ?
C8 N4 H4B 108.8 . . ?
H4A N4 H4B 107.7 . . ?
N4 C7 H7A 109.5 . . ?
N4 C7 H7B 109.5 . . ?
H7A C7 H7B 109.5 . . ?
N4 C7 H7C 109.5 . . ?
H7A C7 H7C 109.5 . . ?
H7B C7 H7C 109.5 . . ?
N4 C8 H8A 109.5 . . ?
N4 C8 H8B 109.5 . . ?
H8A C8 H8B 109.5 . . ?
N4 C8 H8C 109.5 . . ?
H8A C8 H8C 109.5 . . ?
H8B C8 H8C 109.5 . . ?
C9 N5 C10 114.4(17) . . ?
C9 N5 H5A 108.6 . . ?
C10 N5 H5A 108.4 . . ?
C9 N5 H5B 108.8 . . ?
C10 N5 H5B 108.9 . . ?
H5A N5 H5B 107.6 . . ?
N5 C9 H9A 109.5 . . ?
N5 C9 H9B 109.5 . . ?
H9A C9 H9B 109.5 . . ?
N5 C9 H9C 109.5 . . ?
H9A C9 H9C 109.5 . . ?
H9B C9 H9C 109.5 . . ?
N5 C10 H10A 109.5 . . ?
N5 C10 H10B 109.5 . . ?
H10A C10 H10B 109.5 . . ?
N5 C10 H10C 109.5 . . ?
H10A C10 H10C 109.5 . . ?
H10B C10 H10C 109.5 . . ?

loop_
_geom_bond_atom_site_label_1
_geom_bond_atom_site_label_2
_geom_bond_distance
_geom_bond_site_symmetry_2
_geom_bond_publ_flag
W1 O1 1.743(10) . ?
W1 O1 1.743(10) 2_655 ?
W1 O2 1.889(10) . ?
W1 O2 1.890(10) 2_655 ?
W1 O8 2.307(10) 2_655 ?
W1 O8 2.307(10) . ?
W2 O3 1.746(10) . ?
W2 O4 1.763(10) . ?
W2 O5 1.842(10) . ?
W2 O2 1.973(10) . ?
W2 O8 2.175(10) 2_655 ?
W2 O6 2.219(10) . ?
W3 O7 1.721(10) . ?
W3 O6 1.782(9) . ?
W3 O8 1.904(10) . ?
W3 O11 1.971(10) . ?
W3 O9 2.054(10) . ?
W3 O10 2.215(10) . ?
W4 O15 1.719(9) . ?
W4 O14 1.836(10) . ?
W4 O9 1.878(10) 2_655 ?
W4 O16 1.939(10) . ?
W4 O5 2.002(10) . ?
W4 O10 2.271(9) 2_655 ?
W5 O12 1.723(10) . ?
W5 O17 1.806(10) . ?
W5 O13 1.876(10) . ?
W5 O11 1.935(10) . ?
W5 O14 2.095(10) 2_655 ?
W5 O10 2.274(10) . ?
W6 O18 1.731(11) . ?
W6 O19 1.756(10) . ?
W6 O16 1.888(10) . ?
W6 O20 1.938(10) . ?
W6 O17 2.201(10) . ?
W6 O13 2.245(10) 2_655 ?
W7 O21 1.756(10) 2_655 ?
W7 O21 1.756(10) . ?
W7 O20 1.894(11) . ?
W7 O20 1.894(11) 2_655 ?
W7 O13 2.265(10) . ?
W7 O13 2.265(10) 2_655 ?
N1 C2 1.45(3) . ?
N1 C1 1.50(2) . ?
N1 H1A 0.8900 . ?
N1 H1B 0.8900 . ?
C1 H1C 0.9600 . ?
C1 H1D 0.9600 . ?
C1 H1E 0.9600 . ?
C2 H2C 0.9600 . ?
C2 H2D 0.9600 . ?
C2 H2E 0.9600 . ?
N2 C3 1.45(2) . ?
N2 C4 1.49(2) . ?
N2 H2A 0.8901 . ?
N2 H2B 0.8901 . ?
C3 H3C 0.9600 . ?
C3 H3D 0.9600 . ?
C3 H3E 0.9600 . ?
C4 H4C 0.9600 . ?
C4 H4D 0.9600 . ?
C4 H4E 0.9600 . ?
N3 C5 1.43(3) . ?
N3 C6 1.47(3) . ?
N3 H3A 0.8900 . ?
N3 H3B 0.8902 . ?
C5 H5C 0.9600 . ?
C5 H5D 0.9600 . ?
C5 H5E 0.9600 . ?
C6 H6A 0.9600 . ?
C6 H6B 0.9600 . ?
C6 H6C 0.9600 . ?
N4 C7 1.47(2) . ?
N4 C8 1.48(2) . ?
N4 H4A 0.8899 . ?
N4 H4B 0.8900 . ?
C7 H7A 0.9600 . ?
C7 H7B 0.9600 . ?
C7 H7C 0.9600 . ?
C8 H8A 0.9600 . ?
C8 H8B 0.9600 . ?
C8 H8C 0.9600 . ?
N5 C9 1.43(3) . ?
N5 C10 1.47(3) . ?
N5 H5A 0.8900 . ?
N5 H5B 0.8900 . ?
C9 H9A 0.9600 . ?
C9 H9B 0.9600 . ?
C9 H9C 0.9600 . ?
C10 H10A 0.9600 . ?
C10 H10B 0.9600 . ?
C10 H10C 0.9600 . ?

loop_
_geom_torsion_atom_site_label_1
_geom_torsion_atom_site_label_2
_geom_torsion_atom_site_label_3
_geom_torsion_atom_site_label_4
_geom_torsion
_geom_torsion_site_symmetry_1
_geom_torsion_site_symmetry_2
_geom_torsion_site_symmetry_3
_geom_torsion_site_symmetry_4
_geom_torsion_publ_flag
O1 W1 O2 W2 -178.2(6) . . . . ?
O1 W1 O2 W2 77.9(6) 2_655 . . . ?
O2 W1 O2 W2 -50.1(4) 2_655 . . . ?
O8 W1 O2 W2 -10.1(4) 2_655 . . . ?
O8 W1 O2 W2 -88.1(5) . . . . ?
O3 W2 O5 W4 93.8(11) . . . . ?
O4 W2 O5 W4 -162.2(11) . . . . ?
O2 W2 O5 W4 -35.0(19) . . . . ?
O8 W2 O5 W4 -1.2(11) 2_655 . . . ?
O6 W2 O5 W4 -78.9(11) . . . . ?
O7 W3 O6 W2 61.7(8) . . . . ?
O8 W3 O6 W2 -41.7(8) . . . . ?
O11 W3 O6 W2 159.3(8) . . . . ?
O9 W3 O6 W2 -132.6(12) . . . . ?
O10 W3 O6 W2 -129.7(8) . . . . ?
O12 W5 O13 W6 -128.6(8) . . . 2_655 ?
O17 W5 O13 W6 126.1(8) . . . 2_655 ?
O11 W5 O13 W6 17.2(15) . . . 2_655 ?
O14 W5 O13 W6 -37.0(7) 2_655 . . 2_655 ?
O10 W5 O13 W6 35.5(7) . . . 2_655 ?
O12 W5 O13 W7 63.5(7) . . . . ?
O17 W5 O13 W7 -41.8(6) . . . . ?
O11 W5 O13 W7 -150.7(7) . . . . ?
O14 W5 O13 W7 155.1(6) 2_655 . . . ?
O10 W5 O13 W7 -132.4(6) . . . . ?
O15 W4 O14 W5 179.5(5) . . . 2_655 ?
O9 W4 O14 W5 76.1(5) 2_655 . . 2_655 ?
O16 W4 O14 W5 -78.4(5) . . . 2_655 ?
O5 W4 O14 W5 -5.7(14) . . . 2_655 ?
O10 W4 O14 W5 1.3(5) 2_655 . . 2_655 ?
O18 W6 O16 W4 -173.9(9) . . . . ?
O19 W6 O16 W4 -70.4(10) . . . . ?
O20 W6 O16 W4 59.9(15) . . . . ?
O17 W6 O16 W4 96.5(9) . . . . ?
O13 W6 O16 W4 18.5(9) 2_655 . . . ?
O12 W5 O17 W6 -66.9(9) . . . . ?
O13 W5 O17 W6 36.6(8) . . . . ?
O11 W5 O17 W6 -167.5(8) . . . . ?
O14 W5 O17 W6 121.9(13) 2_655 . . . ?
O10 W5 O17 W6 122.1(8) . . . . ?
O21 W7 O20 W6 176.9(6) 2_655 . . . ?
O21 W7 O20 W6 -78.4(6) . . . . ?
O20 W7 O20 W6 48.9(5) 2_655 . . . ?
O13 W7 O20 W6 86.2(6) . . . . ?
O13 W7 O20 W6 9.8(5) 2_655 . . . ?
